data_2021914
loop_
_publ_author_name
'Mishra, Risha'
'Pallepogu, Raghavaiah'

_publ_section_title
;
 Supramolecular heterosynthon assemblies of ortho-phenylenediamine with
 substituted aromatic carboxylic acids
;
_journal_coeditor_code EB5067
_journal_issue 1
_journal_name_full 'Acta Crystallographica Section B Structural Science, Crystal Engineering and Materials'
_journal_page_first 32
_journal_paper_doi 10.1107/S2052520617014299
_journal_volume 74
_journal_year 2018
_chemical_formula_moiety 'C6 H9 N2, C8 H5 O4'
_chemical_formula_sum 'C14 H14 N2 O4'
_chemical_formula_weight 274.27
_space_group_crystal_system triclinic
_space_group_IT_number 2
_space_group_name_Hall '-P 1'
_space_group_name_H-M_alt 'P -1'
_atom_sites_solution_hydrogens mixed
_atom_sites_solution_primary direct
_audit_creation_date 2017-04-20
_audit_creation_method
;
Olex2 1.2
(compiled 2017.03.28 svn.r3405 for OlexSys, GUI svn.r5335)
;
_cell_angle_alpha 93.491(9)
_cell_angle_beta 97.769(10)
_cell_angle_gamma 90.280(10)
_cell_formula_units_Z 2
_cell_length_a 4.101(2)
_cell_length_b 11.892(7)
_cell_length_c 13.092(8)
_cell_measurement_reflns_used 2931
_cell_measurement_temperature 298(2)
_cell_measurement_theta_max 27.28
_cell_measurement_theta_min 2.40
_cell_volume 631.4(6)
_computing_cell_refinement 'Bruker SMART'
_computing_data_collection 'Bruker SMART'
_computing_data_reduction 'Bruker SAINT'
_computing_molecular_graphics 'Olex2 (Dolomanov et al., 2009)'
_computing_publication_material 'Olex2 (Dolomanov et al., 2009)'
_computing_structure_refinement 'ShelXL (Sheldrick, 2015)'
_computing_structure_solution 'ShelXS (Sheldrick, 2008)'
_diffrn_ambient_temperature 298.15
_diffrn_measured_fraction_theta_full 0.997
_diffrn_measured_fraction_theta_max 0.992
_diffrn_measurement_device_type 'CCD area detector'
_diffrn_measurement_method 'phi and omega scans'
_diffrn_radiation_type MoK\a
_diffrn_radiation_wavelength 0.71073
_diffrn_reflns_av_R_equivalents 0.0222
_diffrn_reflns_av_unetI/netI 0.0216
_diffrn_reflns_Laue_measured_fraction_full 0.997
_diffrn_reflns_Laue_measured_fraction_max 0.992
_diffrn_reflns_limit_h_max 5
_diffrn_reflns_limit_h_min -5
_diffrn_reflns_limit_k_max 14
_diffrn_reflns_limit_k_min -14
_diffrn_reflns_limit_l_max 16
_diffrn_reflns_limit_l_min -16
_diffrn_reflns_number 6461
_diffrn_reflns_point_group_measured_fraction_full 0.997
_diffrn_reflns_point_group_measured_fraction_max 0.992
_diffrn_reflns_theta_full 25.242
_diffrn_reflns_theta_max 25.998
_diffrn_reflns_theta_min 1.573
_exptl_absorpt_coefficient_mu 0.107
_exptl_absorpt_correction_T_max 0.965
_exptl_absorpt_correction_T_min 0.808
_exptl_absorpt_correction_type multi-scan
_exptl_absorpt_process_details sadabs
_exptl_crystal_colour colorless
_exptl_crystal_density_diffrn 1.443
_exptl_crystal_description plate
_exptl_crystal_F_000 288
_exptl_crystal_size_max 0.34
_exptl_crystal_size_mid 0.28
_exptl_crystal_size_min 0.22
_refine_diff_density_max 0.183
_refine_diff_density_min -0.182
_refine_diff_density_rms 0.045
_refine_ls_extinction_method none
_refine_ls_goodness_of_fit_ref 1.049
_refine_ls_hydrogen_treatment mixed
_refine_ls_matrix_type full
_refine_ls_number_parameters 205
_refine_ls_number_reflns 2454
_refine_ls_number_restraints 2
_refine_ls_restrained_S_all 1.051
_refine_ls_R_factor_all 0.0509
_refine_ls_R_factor_gt 0.0443
_refine_ls_shift/su_max 0.001
_refine_ls_shift/su_mean 0.000
_refine_ls_structure_factor_coef Fsqd
_refine_ls_weighting_details
;
 w=1/[\s^2^(Fo^2^)+(0.0614P)^2^+0.1570P]
 where P=(Fo^2^+2Fc^2^)/3
;
_refine_ls_weighting_scheme calc
_refine_ls_wR_factor_gt 0.1155
_refine_ls_wR_factor_ref 0.1218
_reflns_Friedel_coverage 0.000
_reflns_number_gt 2083
_reflns_number_total 2454
_reflns_threshold_expression 'I > 2\s(I)'
_cod_data_source_file eb5067sup1.cif
_cod_data_source_block OPDP
_cod_database_code 2021914
_shelxl_version_number 2012-9
_shelx_space_group_comment
;
The symmetry employed for this shelxl refinement is uniquely defined
by the following loop, which should always be used as a source of
symmetry information in preference to the above space-group names.
They are only intended as comments.
;
_shelx_estimated_absorpt_t_max 0.977
_shelx_estimated_absorpt_t_min 0.964
_olex2_refinement_description
;
1. Fixed Uiso
 At 1.2 times of:
  All C(H) groups
2. Restrained distances
 H4-O4
 0.92 with sigma of 0.02
 N1-H1A
 0.92 with sigma of 0.02
3.a Aromatic/amide H refined with riding coordinates:
 C3(H3), C4(H4A), C5(H5), C6(H6), C9(H9), C10(H10), C11(H11), C12(H12)
;
_olex2_submission_special_instructions 'No special instructions were received'

loop_
_space_group_symop_operation_xyz
'x, y, z'
'-x, -y, -z'

loop_
_atom_site_label
_atom_site_type_symbol
_atom_site_fract_x
_atom_site_fract_y
_atom_site_fract_z
_atom_site_U_iso_or_equiv
_atom_site_adp_type
_atom_site_occupancy
_atom_site_site_symmetry_order
_atom_site_calc_flag
_atom_site_refinement_flags_posn
C1 C 0.7675(4) 0.27622(13) 0.67449(11) 0.0410(4) Uani 1 1 d .
C2 C 0.6774(4) 0.30757(13) 0.57379(12) 0.0438(4) Uani 1 1 d .
C3 C 0.4735(4) 0.23309(16) 0.50677(13) 0.0550(4) Uani 1 1 d .
H3 H 0.4089 0.2514 0.4390 0.066 Uiso 1 1 calc R
C4 C 0.3674(5) 0.13347(18) 0.53930(16) 0.0647(5) Uani 1 1 d .
H4A H 0.2322 0.0851 0.4934 0.078 Uiso 1 1 calc R
C5 C 0.4585(5) 0.10441(16) 0.63904(17) 0.0638(5) Uani 1 1 d .
H5 H 0.3850 0.0369 0.6607 0.077 Uiso 1 1 calc R
C6 C 0.6609(4) 0.17664(15) 0.70694(14) 0.0528(4) Uani 1 1 d .
H6 H 0.7245 0.1576 0.7745 0.063 Uiso 1 1 calc R
C7 C 0.3657(4) 0.69881(12) 0.81981(11) 0.0386(3) Uani 1 1 d .
C8 C 0.4509(4) 0.75212(12) 0.91934(11) 0.0393(3) Uani 1 1 d .
C9 C 0.3354(4) 0.86061(14) 0.93783(13) 0.0502(4) Uani 1 1 d .
H9 H 0.3889 0.8963 1.0032 0.060 Uiso 1 1 calc R
C10 C 0.1454(5) 0.91679(15) 0.86309(15) 0.0567(5) Uani 1 1 d .
H10 H 0.0760 0.9896 0.8776 0.068 Uiso 1 1 calc R
C11 C 0.0593(4) 0.86458(16) 0.76696(14) 0.0552(4) Uani 1 1 d .
H11 H -0.0713 0.9014 0.7160 0.066 Uiso 1 1 calc R
C12 C 0.1674(4) 0.75711(14) 0.74640(12) 0.0478(4) Uani 1 1 d .
H12 H 0.1058 0.7222 0.6811 0.057 Uiso 1 1 calc R
C13 C 0.4632(4) 0.58254(13) 0.78054(12) 0.0455(4) Uani 1 1 d .
C14 C 0.6576(4) 0.70810(14) 1.01291(11) 0.0465(4) Uani 1 1 d .
N1 N 0.9850(4) 0.35076(13) 0.74647(11) 0.0475(4) Uani 1 1 d D
N2 N 0.7952(4) 0.40550(14) 0.54008(12) 0.0563(4) Uani 1 1 d .
O1 O 0.3527(4) 0.54750(11) 0.69199(9) 0.0689(4) Uani 1 1 d .
O2 O 0.6540(4) 0.52337(11) 0.83864(10) 0.0673(4) Uani 1 1 d .
O3 O 0.6955(4) 0.76662(12) 1.09393(9) 0.0730(5) Uani 1 1 d .
O4 O 0.7964(4) 0.61215(11) 1.00889(9) 0.0634(4) Uani 1 1 d D
H1A H 1.097(5) 0.3090(17) 0.8009(14) 0.069(6) Uiso 1 1 d D
H1B H 0.883(5) 0.409(2) 0.7783(17) 0.074(6) Uiso 1 1 d .
H1C H 1.139(6) 0.393(2) 0.7145(18) 0.077(7) Uiso 1 1 d .
H2A H 0.715(5) 0.4222(18) 0.4722(18) 0.076(6) Uiso 1 1 d .
H2B H 0.844(6) 0.460(2) 0.5824(19) 0.082(8) Uiso 1 1 d .
H4 H 0.750(6) 0.5731(18) 0.9417(14) 0.086(7) Uiso 1 1 d D

loop_
_atom_site_aniso_label
_atom_site_aniso_U_11
_atom_site_aniso_U_22
_atom_site_aniso_U_33
_atom_site_aniso_U_23
_atom_site_aniso_U_13
_atom_site_aniso_U_12
C1 0.0455(8) 0.0409(8) 0.0354(8) -0.0024(6) 0.0033(6) 0.0105(6)
C2 0.0465(8) 0.0470(9) 0.0370(8) -0.0007(6) 0.0033(6) 0.0107(7)
C3 0.0536(10) 0.0645(11) 0.0426(9) -0.0086(8) -0.0035(7) 0.0061(8)
C4 0.0556(11) 0.0638(12) 0.0707(13) -0.0158(10) 0.0033(9) -0.0037(9)
C5 0.0658(12) 0.0485(10) 0.0795(14) 0.0011(9) 0.0200(10) -0.0033(9)
C6 0.0625(10) 0.0488(9) 0.0494(10) 0.0071(7) 0.0141(8) 0.0122(8)
C7 0.0422(8) 0.0400(8) 0.0335(7) 0.0034(6) 0.0037(6) -0.0023(6)
C8 0.0436(8) 0.0380(8) 0.0356(8) 0.0033(6) 0.0029(6) 0.0004(6)
C9 0.0607(10) 0.0420(9) 0.0457(9) -0.0022(7) 0.0017(7) 0.0047(7)
C10 0.0638(11) 0.0411(9) 0.0645(11) 0.0052(8) 0.0045(9) 0.0117(8)
C11 0.0552(10) 0.0563(10) 0.0529(10) 0.0170(8) -0.0029(8) 0.0088(8)
C12 0.0509(9) 0.0530(10) 0.0378(8) 0.0062(7) -0.0017(7) -0.0007(7)
C13 0.0578(9) 0.0424(8) 0.0351(8) -0.0008(6) 0.0037(7) -0.0015(7)
C14 0.0577(10) 0.0465(9) 0.0335(8) 0.0001(6) 0.0002(7) 0.0058(7)
N1 0.0589(9) 0.0466(8) 0.0343(7) -0.0013(6) -0.0024(6) 0.0113(7)
N2 0.0753(11) 0.0523(9) 0.0385(8) 0.0086(7) -0.0050(7) -0.0001(7)
O1 0.1014(10) 0.0581(8) 0.0403(7) -0.0112(6) -0.0094(7) 0.0067(7)
O2 0.1004(10) 0.0495(7) 0.0465(7) -0.0074(5) -0.0068(7) 0.0264(7)
O3 0.1076(11) 0.0670(9) 0.0366(7) -0.0111(6) -0.0134(7) 0.0300(8)
O4 0.0918(10) 0.0535(7) 0.0389(7) -0.0028(5) -0.0109(6) 0.0257(7)

loop_
_atom_type_symbol
_atom_type_description
_atom_type_scat_dispersion_real
_atom_type_scat_dispersion_imag
_atom_type_scat_source
C C 0.0033 0.0016 'International Tables Vol C Tables 4.2.6.8 and 6.1.1.4'
H H 0.0000 0.0000 'International Tables Vol C Tables 4.2.6.8 and 6.1.1.4'
N N 0.0061 0.0033 'International Tables Vol C Tables 4.2.6.8 and 6.1.1.4'
O O 0.0106 0.0060 'International Tables Vol C Tables 4.2.6.8 and 6.1.1.4'

loop_
_geom_angle_atom_site_label_1
_geom_angle_atom_site_label_2
_geom_angle_atom_site_label_3
_geom_angle
C2 C1 N1 118.96(15)
C6 C1 C2 121.65(15)
C6 C1 N1 119.39(14)
C1 C2 C3 117.23(16)
N2 C2 C1 121.59(15)
N2 C2 C3 121.12(16)
C2 C3 H3 119.5
C4 C3 C2 121.07(17)
C4 C3 H3 119.5
C3 C4 H4A 119.6
C3 C4 C5 120.71(18)
C5 C4 H4A 119.6
C4 C5 H5 120.3
C4 C5 C6 119.36(18)
C6 C5 H5 120.3
C1 C6 C5 119.99(17)
C1 C6 H6 120.0
C5 C6 H6 120.0
C8 C7 C13 128.02(13)
C12 C7 C8 118.02(14)
C12 C7 C13 113.96(14)
C7 C8 C14 128.96(14)
C9 C8 C7 118.08(14)
C9 C8 C14 112.96(14)
C8 C9 H9 118.8
C10 C9 C8 122.50(16)
C10 C9 H9 118.8
C9 C10 H10 120.3
C11 C10 C9 119.45(17)
C11 C10 H10 120.3
C10 C11 H11 120.3
C10 C11 C12 119.49(15)
C12 C11 H11 120.3
C7 C12 H12 118.8
C11 C12 C7 122.45(15)
C11 C12 H12 118.8
O1 C13 C7 119.03(14)
O1 C13 O2 121.09(16)
O2 C13 C7 119.88(14)
O3 C14 C8 119.00(15)
O3 C14 O4 119.34(15)
O4 C14 C8 121.65(14)
C1 N1 H1A 110.3(13)
C1 N1 H1B 115.2(14)
C1 N1 H1C 114.3(14)
H1A N1 H1B 105.9(18)
H1A N1 H1C 110.8(18)
H1B N1 H1C 100(2)
C2 N2 H2A 116.3(14)
C2 N2 H2B 119.2(16)
H2A N2 H2B 117(2)
C13 O2 H4 114.8(9)
C14 O4 H4 112.5(14)

loop_
_geom_bond_atom_site_label_1
_geom_bond_atom_site_label_2
_geom_bond_distance
C1 C2 1.394(2)
C1 C6 1.371(2)
C1 N1 1.461(2)
C2 C3 1.397(2)
C2 N2 1.378(2)
C3 H3 0.9300
C3 C4 1.372(3)
C4 H4A 0.9300
C4 C5 1.374(3)
C5 H5 0.9300
C5 C6 1.385(3)
C6 H6 0.9300
C7 C8 1.413(2)
C7 C12 1.393(2)
C7 C13 1.520(2)
C8 C9 1.395(2)
C8 C14 1.515(2)
C9 H9 0.9300
C9 C10 1.375(2)
C10 H10 0.9300
C10 C11 1.370(3)
C11 H11 0.9300
C11 C12 1.378(3)
C12 H12 0.9300
C13 O1 1.233(2)
C13 O2 1.263(2)
C14 O3 1.224(2)
C14 O4 1.279(2)
N1 H1A 0.960(15)
N1 H1B 0.91(2)
N1 H1C 0.96(2)
N2 H2A 0.94(2)
N2 H2B 0.84(3)
O2 H4 1.442(17)
O4 H4 0.965(16)

loop_
_geom_hbond_atom_site_label_D
_geom_hbond_atom_site_label_H
_geom_hbond_atom_site_label_A
_geom_hbond_distance_DH
_geom_hbond_distance_HA
_geom_hbond_distance_DA
_geom_hbond_angle_DHA
_geom_hbond_site_symmetry_A
N1 H1A O3 0.960(15) 1.808(16) 2.768(2) 178(2) 2_767
N1 H1A O3 0.960(15) 1.808(16) 2.768(2) 178(2) 2_767
N1 H1A O4 0.960(15) 2.586(19) 3.210(3) 122.9(15) 2_767
N1 H1A O4 0.960(15) 2.586(19) 3.210(3) 122.9(15) 2_767
N1 H1B O2 0.91(2) 1.86(2) 2.771(2) 177(2) .
N1 H1B O2 0.91(2) 1.86(2) 2.771(2) 177(2) .
N1 H1C O1 0.96(2) 2.08(2) 2.952(3) 150(2) 1_655
N1 H1C O1 0.96(2) 2.08(2) 2.952(3) 150(2) 1_655
N2 H2A O1 0.94(2) 2.18(2) 3.102(3) 166.4(19) 2_666
N2 H2A O1 0.94(2) 2.18(2) 3.102(3) 166.4(19) 2_666
O4 H4 O2 0.965(16) 1.442(17) 2.404(2) 174(2) .
O4 H4 O2 0.965(16) 1.442(17) 2.404(2) 174(2) .

loop_
_geom_torsion_atom_site_label_1
_geom_torsion_atom_site_label_2
_geom_torsion_atom_site_label_3
_geom_torsion_atom_site_label_4
_geom_torsion
C1 C2 C3 C4 0.0(2)
C2 C1 C6 C5 0.0(2)
C2 C3 C4 C5 0.1(3)
C3 C4 C5 C6 -0.3(3)
C4 C5 C6 C1 0.2(3)
C6 C1 C2 C3 -0.1(2)
C6 C1 C2 N2 -177.36(16)
C7 C8 C9 C10 -0.4(3)
C7 C8 C14 O3 -177.89(17)
C7 C8 C14 O4 3.0(3)
C8 C7 C12 C11 1.4(2)
C8 C7 C13 O1 176.67(16)
C8 C7 C13 O2 -3.1(3)
C8 C9 C10 C11 1.2(3)
C9 C8 C14 O3 2.3(2)
C9 C8 C14 O4 -176.79(16)
C9 C10 C11 C12 -0.7(3)
C10 C11 C12 C7 -0.6(3)
C12 C7 C8 C9 -0.9(2)
C12 C7 C8 C14 179.32(15)
C12 C7 C13 O1 -3.1(2)
C12 C7 C13 O2 177.06(16)
C13 C7 C8 C9 179.28(15)
C13 C7 C8 C14 -0.5(3)
C13 C7 C12 C11 -178.75(15)
C14 C8 C9 C10 179.42(16)
N1 C1 C2 C3 178.92(14)
N1 C1 C2 N2 1.7(2)
N1 C1 C6 C5 -179.04(15)
N2 C2 C3 C4 177.31(17)
